data_7709831
loop_
_publ_author_name
'Xu, Xiongli'
'He, Yuan'
'Meng, Wei'
'Yao, Lu'
'Liu, Liangliang'
'Xu, Feng'
'Zhao, Chujun'

_publ_section_title
;
 Chiral Wheel Anions of Copper(II)-Early Lanthanides(III) with High
 Optical-Limiting Properties
;
_journal_name_full 'Dalton Transactions'
_journal_paper_doi 10.1039/D2DT00117A
_journal_year 2022
_chemical_formula_sum 'C10 H7 Cu2.74 K1.68 La0.51 O17.62'
_chemical_formula_weight 719.39
_space_group_crystal_system tetragonal
_space_group_IT_number 97
_space_group_name_Hall 'I 4 2'
_space_group_name_H-M_alt 'I 4 2 2'
_atom_sites_solution_hydrogens geom
_audit_creation_method SHELXL-2018/3
_audit_update_record
;
2022-03-11 deposited with the CCDC.	2022-03-15 downloaded from the CCDC.
;
_cell_angle_alpha 90
_cell_angle_beta 90
_cell_angle_gamma 90
_cell_formula_units_Z 16
_cell_length_a 23.067(3)
_cell_length_b 23.067(3)
_cell_length_c 17.923(3)
_cell_measurement_reflns_used 875
_cell_measurement_temperature 423(2)
_cell_measurement_theta_max 23.64
_cell_measurement_theta_min 2.27
_cell_volume 9537(2)
_computing_structure_refinement 'SHELXL-2018/3 (Sheldrick, 2018)'
_computing_structure_solution 'SHELXT 2014/5 (Sheldrick, 2014)'
_diffrn_ambient_temperature 423(2)
_diffrn_measured_fraction_theta_full 0.991
_diffrn_measured_fraction_theta_max 0.991
_diffrn_measurement_device_type 'CCD area detector'
_diffrn_measurement_method 'phi and omega scans'
_diffrn_radiation_type MoK\a
_diffrn_radiation_wavelength 0.71073
_diffrn_reflns_av_R_equivalents 0.0409
_diffrn_reflns_av_unetI/netI 0.0203
_diffrn_reflns_Laue_measured_fraction_full 0.991
_diffrn_reflns_Laue_measured_fraction_max 0.991
_diffrn_reflns_limit_h_max 27
_diffrn_reflns_limit_h_min -27
_diffrn_reflns_limit_k_max 27
_diffrn_reflns_limit_k_min -27
_diffrn_reflns_limit_l_max 21
_diffrn_reflns_limit_l_min -21
_diffrn_reflns_number 45535
_diffrn_reflns_point_group_measured_fraction_full 0.993
_diffrn_reflns_point_group_measured_fraction_max 0.993
_diffrn_reflns_theta_full 25.242
_diffrn_reflns_theta_max 25.360
_diffrn_reflns_theta_min 2.273
_exptl_absorpt_coefficient_mu 3.673
_exptl_absorpt_correction_T_max 0.6471
_exptl_absorpt_correction_T_min 0.5268
_exptl_absorpt_correction_type multi-scan
_exptl_absorpt_process_details sadabs
_exptl_crystal_colour bule
_exptl_crystal_density_diffrn 2.004
_exptl_crystal_description block
_exptl_crystal_F_000 5272
_exptl_crystal_size_max 0.200
_exptl_crystal_size_mid 0.200
_exptl_crystal_size_min 0.130
_refine_diff_density_max 1.251
_refine_diff_density_min -0.837
_refine_diff_density_rms 0.142
_refine_ls_abs_structure_details
;
 Flack x determined using 1734 quotients [(I+)-(I-)]/[(I+)+(I-)]
 (Parsons, Flack and Wagner, Acta Cryst. B69 (2013) 249-259).
;
_refine_ls_abs_structure_Flack 0.011(7)
_refine_ls_extinction_method none
_refine_ls_goodness_of_fit_ref 1.059
_refine_ls_hydrogen_treatment constr
_refine_ls_matrix_type full
_refine_ls_number_parameters 351
_refine_ls_number_reflns 4376
_refine_ls_number_restraints 49
_refine_ls_restrained_S_all 1.078
_refine_ls_R_factor_all 0.0420
_refine_ls_R_factor_gt 0.0394
_refine_ls_shift/su_max 0.001
_refine_ls_shift/su_mean 0.000
_refine_ls_structure_factor_coef Fsqd
_refine_ls_weighting_details 'w=1/[\s^2^(Fo^2^)+(0.0821P)^2^+36.3893P] where P=(Fo^2^+2Fc^2^)/3'
_refine_ls_weighting_scheme calc
_refine_ls_wR_factor_gt 0.1155
_refine_ls_wR_factor_ref 0.1189
_reflns_Friedel_coverage 0.781
_reflns_Friedel_fraction_full 0.996
_reflns_Friedel_fraction_max 0.996
_reflns_number_gt 4158
_reflns_number_total 4376
_reflns_threshold_expression 'I > 2\s(I)'
_cod_data_source_file d2dt00117a2.cif
_cod_data_source_block 6_b
_cod_original_cell_volume 9537(3)
_cod_database_code 7709831
_shelx_shelxl_version_number 2018/3
_shelx_space_group_comment
;
The symmetry employed for this shelxl refinement is uniquely defined
by the following loop, which should always be used as a source of
symmetry information in preference to the above space-group names.
They are only intended as comments.
;
_shelx_estimated_absorpt_t_min 0.527
_shelx_estimated_absorpt_t_max 0.647

loop_
_space_group_symop_operation_xyz
'x, y, z'
'-y, x, z'
'-x, -y, z'
'y, -x, z'
'x, -y, -z'
'y, x, -z'
'-x, y, -z'
'-y, -x, -z'
'x+1/2, y+1/2, z+1/2'
'-y+1/2, x+1/2, z+1/2'
'-x+1/2, -y+1/2, z+1/2'
'y+1/2, -x+1/2, z+1/2'
'x+1/2, -y+1/2, -z+1/2'
'y+1/2, x+1/2, -z+1/2'
'-x+1/2, y+1/2, -z+1/2'
'-y+1/2, -x+1/2, -z+1/2'

loop_
_atom_site_label
_atom_site_type_symbol
_atom_site_fract_x
_atom_site_fract_y
_atom_site_fract_z
_atom_site_U_iso_or_equiv
_atom_site_adp_type
_atom_site_occupancy
_atom_site_site_symmetry_order
_atom_site_calc_flag
_atom_site_refinement_flags_posn
_atom_site_refinement_flags_adp
_atom_site_refinement_flags_occupancy
_atom_site_disorder_assembly
_atom_site_disorder_group
La1 La 0.86589(2) 0.86589(2) 1.000000 0.0278(2) Uani 1 2 d S T P A .
Cu1 Cu 1.000000 1.000000 1.20245(10) 0.0273(4) Uani 0.965(2) 4 d S T P A 1
La2 La 1.000000 1.000000 1.2709(13) 0.0273(4) Uani 0.035(2) 4 d S T P A 2
Cu2 Cu 1.000000 0.78792(6) 1.000000 0.0303(3) Uani 1 2 d S T P A .
Cu3 Cu 0.89428(5) 0.72310(5) 1.08114(6) 0.0333(3) Uani 1 1 d . . . . .
Cu4 Cu 0.88613(5) 0.73640(5) 0.91246(7) 0.0347(3) Uani 1 1 d . . . . .
K1 K 1.000000 1.000000 1.000000 0.0289(9) Uani 1 8 d S T P A .
K2 K 0.85798(14) 0.64202(14) 1.250000 0.0835(17) Uani 1 2 d S T P . .
K3 K 0.6168(3) 0.6711(5) 0.9371(5) 0.079(3) Uani 0.4 1 d . . P . .
K4 K 0.8709(5) 0.6151(5) 0.7883(7) 0.061(3) Uani 0.25 1 d . . P . .
K5 K 1.0668(7) 0.5025(7) 1.0898(8) 0.094(4) Uani 0.25 1 d D U P B 1
K5' K 1.1340(9) 0.500000 1.000000 0.097(5) Uani 0.3 2 d S T P B 2
O1 O 0.9396(3) 0.6954(3) 0.9998(5) 0.0451(15) Uani 1 1 d . . . . .
O2 O 0.8420(2) 0.7596(2) 1.0023(4) 0.0324(12) Uani 1 1 d . . . . .
O3 O 0.9386(2) 0.9195(3) 1.0836(3) 0.0311(14) Uani 1 1 d . . . . .
O4 O 0.7436(3) 0.8468(3) 0.8335(4) 0.0379(15) Uani 1 1 d . . . . .
O5 O 0.8355(3) 0.8312(3) 0.8668(3) 0.0344(13) Uani 1 1 d . . . . .
O6 O 0.9430(3) 0.8055(3) 1.0743(3) 0.0297(13) Uani 1 1 d . . . . .
O7 O 0.9417(3) 0.8016(3) 0.9232(4) 0.0314(14) Uani 1 1 d . . . . .
O8 O 0.9773(3) 0.9185(3) 1.1985(3) 0.0302(13) Uani 1 1 d . . . . .
O9 O 0.8212(3) 0.6863(3) 0.8934(4) 0.0423(16) Uani 1 1 d . . . . .
O10 O 0.9256(3) 0.7203(3) 0.8198(4) 0.0412(16) Uani 1 1 d . . . . .
O11 O 0.7320(3) 0.6666(4) 0.9328(4) 0.0516(19) Uani 1 1 d . . . . .
O12 O 0.9856(3) 0.7600(4) 0.7383(4) 0.054(2) Uani 1 1 d . . . . .
O13 O 0.9408(4) 0.6702(3) 1.1403(4) 0.0474(18) Uani 1 1 d . . . . .
O14 O 1.0047(5) 0.5972(4) 1.1283(5) 0.067(2) Uani 1 1 d . . . . .
O15 O 0.500000 0.6689(13) 1.000000 0.057(6) Uani 0.4 2 d S TU P C .
O16 O 0.5366(10) 0.6444(9) 0.8324(11) 0.074(5) Uani 0.5 1 d . U P C 1
O16' O 0.598(2) 0.579(2) 0.835(3) 0.139(16) Uiso 0.35 1 d . . P C 2
O17 O 1.000000 1.000000 1.3306(9) 0.066(4) Uani 0.965(2) 4 d S TU P A 1
O18 O 1.000000 0.500000 0.9735(11) 0.048(9) Uani 0.25 2 d DS TU P . .
O19 O 0.8829(12) 0.5751(13) 0.8899(16) 0.042(6) Uani 0.25 1 d . U P D .
O20 O 1.0196(5) 0.6331(5) 1.2644(7) 0.065(3) Uani 0.75 1 d . U P . .
O21 O 0.7654(11) 0.5551(7) 0.8978(10) 0.084(5) Uani 0.55 1 d . U P D 1
O22' O 0.660(3) 0.913(4) 0.546(4) 0.14(2) Uiso 0.25 1 d . . P E 2
O22 O 0.722(3) 0.903(2) 0.656(3) 0.164(19) Uiso 0.4 1 d . . P . .
C1 C 0.9689(4) 0.8120(4) 0.8520(5) 0.034(2) Uani 1 1 d . . . . .
H1 H 0.949093 0.844942 0.828644 0.041 Uiso 1 1 calc R U . . .
C2 C 0.9669(4) 0.8285(4) 1.1389(6) 0.0306(19) Uani 1 1 d . . . . .
H2 H 0.945495 0.812859 1.181638 0.037 Uiso 1 1 calc R U . . .
C3 C 0.9602(4) 0.8946(4) 1.1393(5) 0.0307(19) Uani 1 1 d . . . . .
C4 C 0.7843(3) 0.7372(4) 1.0025(7) 0.0349(18) Uani 1 1 d . . . . .
H6 H 0.778600 0.716324 1.049622 0.042 Uiso 1 1 calc R U . . .
C5 C 0.7772(4) 0.6926(4) 0.9378(5) 0.038(2) Uani 1 1 d . . . . .
C6 C 0.9603(4) 0.7592(5) 0.8015(5) 0.038(2) Uani 1 1 d . . . . .
C7 C 0.9715(5) 0.6370(5) 1.1006(7) 0.051(3) Uani 1 1 d . . . . .
C8 C 0.9696(5) 0.6445(4) 1.0167(6) 0.045(3) Uani 1 1 d . . . . .
H13 H 0.948128 0.611793 0.995472 0.054 Uiso 1 1 calc R U . . .
C15 C 0.7952(4) 0.8288(4) 0.8211(5) 0.035(2) Uani 1 1 d . . . . .
C16 C 0.8071(5) 0.8012(6) 0.7469(6) 0.054(3) Uani 1 1 d . . . . .
H16A H 0.844242 0.813649 0.728959 0.082 Uiso 1 1 calc R U . . .
H16B H 0.777583 0.812426 0.711986 0.082 Uiso 1 1 calc R U . . .
H16C H 0.807001 0.759763 0.752276 0.082 Uiso 1 1 calc R U . . .

loop_
_atom_site_aniso_label
_atom_site_aniso_U_11
_atom_site_aniso_U_22
_atom_site_aniso_U_33
_atom_site_aniso_U_23
_atom_site_aniso_U_13
_atom_site_aniso_U_12
La1 0.0294(2) 0.0294(2) 0.0246(3) -0.0027(2) 0.0027(2) -0.0033(2)
Cu1 0.0304(6) 0.0304(6) 0.0210(8) 0.000 0.000 0.000
La2 0.0304(6) 0.0304(6) 0.0210(8) 0.000 0.000 0.000
Cu2 0.0330(7) 0.0331(7) 0.0248(6) 0.000 0.0075(8) 0.000
Cu3 0.0372(6) 0.0327(6) 0.0300(6) 0.0005(5) 0.0074(5) -0.0027(4)
Cu4 0.0394(6) 0.0342(6) 0.0305(6) -0.0058(5) 0.0076(5) -0.0068(4)
K1 0.0316(14) 0.0316(14) 0.024(2) 0.000 0.000 0.000
K2 0.0793(19) 0.0793(19) 0.092(3) 0.049(2) 0.049(2) 0.025(2)
K3 0.044(4) 0.135(8) 0.059(4) -0.004(5) 0.001(3) -0.019(4)
K4 0.051(6) 0.046(5) 0.087(8) -0.019(5) 0.001(6) -0.005(4)
K5 0.133(10) 0.046(5) 0.102(8) 0.005(7) -0.029(8) 0.003(7)
K5' 0.128(15) 0.074(10) 0.088(11) -0.011(11) 0.000 0.000
O1 0.055(4) 0.046(4) 0.035(3) 0.004(4) 0.002(4) 0.013(3)
O2 0.035(3) 0.031(3) 0.031(3) -0.009(3) 0.005(3) -0.008(2)
O3 0.035(3) 0.036(3) 0.023(3) 0.000(2) -0.001(2) -0.006(3)
O4 0.032(3) 0.044(4) 0.037(3) -0.010(3) -0.005(3) -0.005(3)
O5 0.038(4) 0.036(4) 0.030(3) -0.009(3) -0.002(3) 0.001(2)
O6 0.031(3) 0.033(3) 0.025(3) -0.005(3) 0.006(3) -0.003(2)
O7 0.037(3) 0.030(3) 0.027(3) -0.004(3) 0.008(3) -0.007(3)
O8 0.040(3) 0.029(3) 0.022(3) -0.001(2) -0.002(2) -0.002(2)
O9 0.045(4) 0.039(4) 0.043(4) -0.013(3) 0.007(3) -0.008(3)
O10 0.047(4) 0.038(4) 0.039(4) -0.009(3) 0.011(3) -0.005(3)
O11 0.046(4) 0.058(5) 0.050(4) -0.018(4) 0.000(3) -0.016(4)
O12 0.060(5) 0.065(5) 0.037(4) -0.016(3) 0.017(3) -0.021(4)
O13 0.058(5) 0.041(4) 0.043(4) 0.008(3) 0.012(4) 0.010(3)
O14 0.080(6) 0.054(4) 0.066(5) 0.027(4) 0.028(5) 0.024(5)
O15 0.049(10) 0.092(13) 0.030(9) 0.000 0.013(10) 0.000
O16 0.092(11) 0.074(10) 0.056(9) -0.013(8) -0.016(8) 0.019(8)
O17 0.081(6) 0.081(6) 0.037(7) 0.000 0.000 0.000
O18 0.061(14) 0.031(12) 0.052(14) 0.000 0.000 0.001(12)
O19 0.034(10) 0.050(11) 0.043(11) -0.009(9) -0.006(9) -0.008(9)
O20 0.077(7) 0.057(6) 0.060(6) 0.010(5) -0.029(5) -0.001(5)
O21 0.154(13) 0.043(7) 0.057(8) -0.016(7) -0.017(9) 0.014(8)
C1 0.038(5) 0.036(5) 0.029(5) -0.003(4) 0.006(4) -0.003(4)
C2 0.029(5) 0.033(5) 0.030(5) 0.002(4) 0.004(4) 0.000(4)
C3 0.032(4) 0.033(5) 0.028(4) 0.000(4) 0.008(4) -0.005(3)
C4 0.032(4) 0.035(4) 0.038(4) -0.010(5) 0.005(5) -0.009(3)
C5 0.044(5) 0.035(5) 0.033(5) -0.006(4) 0.000(4) -0.004(4)
C6 0.043(5) 0.041(5) 0.030(5) -0.006(4) 0.011(4) 0.000(4)
C7 0.050(6) 0.047(6) 0.056(7) 0.019(5) 0.015(5) 0.003(5)
C8 0.048(6) 0.030(5) 0.056(7) -0.004(4) 0.016(5) -0.004(4)
C15 0.043(5) 0.032(5) 0.030(4) -0.005(4) 0.003(4) -0.008(4)
C16 0.041(7) 0.085(9) 0.038(5) -0.027(6) 0.003(5) 0.001(5)

loop_
_atom_type_symbol
_atom_type_description
_atom_type_scat_dispersion_real
_atom_type_scat_dispersion_imag
_atom_type_scat_source
C C 0.0033 0.0016 'International Tables Vol C Tables 4.2.6.8 and 6.1.1.4'
H H 0.0000 0.0000 'International Tables Vol C Tables 4.2.6.8 and 6.1.1.4'
Cu Cu 0.3201 1.2651 'International Tables Vol C Tables 4.2.6.8 and 6.1.1.4'
K K 0.2009 0.2494 'International Tables Vol C Tables 4.2.6.8 and 6.1.1.4'
La La -0.2871 2.4523 'International Tables Vol C Tables 4.2.6.8 and 6.1.1.4'
O O 0.0106 0.0060 'International Tables Vol C Tables 4.2.6.8 and 6.1.1.4'

loop_
_geom_angle_atom_site_label_1
_geom_angle_atom_site_label_2
_geom_angle_atom_site_label_3
_geom_angle
_geom_angle_site_symmetry_1
_geom_angle_site_symmetry_3
_geom_angle_publ_flag
O2 La1 O2 64.7(3) 6_557 . ?
O2 La1 O3 138.8(2) 6_557 . ?
O2 La1 O3 127.1(2) . . ?
O2 La1 O3 127.1(2) 6_557 6_557 ?
O2 La1 O3 138.8(2) . 6_557 ?
O3 La1 O3 73.2(3) . 6_557 ?
O2 La1 O5 70.0(2) 6_557 6_557 ?
O2 La1 O5 69.9(2) . 6_557 ?
O3 La1 O5 78.21(19) . 6_557 ?
O3 La1 O5 148.88(19) 6_557 6_557 ?
O2 La1 O5 69.9(2) 6_557 . ?
O2 La1 O5 70.0(2) . . ?
O3 La1 O5 148.89(19) . . ?
O3 La1 O5 78.21(19) 6_557 . ?
O5 La1 O5 132.1(3) 6_557 . ?
O2 La1 O6 67.8(2) 6_557 6_557 ?
O2 La1 O6 123.6(2) . 6_557 ?
O3 La1 O6 108.50(19) . 6_557 ?
O3 La1 O6 61.07(19) 6_557 6_557 ?
O5 La1 O6 118.9(2) 6_557 6_557 ?
O5 La1 O6 66.5(2) . 6_557 ?
O2 La1 O6 123.6(2) 6_557 . ?
O2 La1 O6 67.8(2) . . ?
O3 La1 O6 61.07(19) . . ?
O3 La1 O6 108.50(19) 6_557 . ?
O5 La1 O6 66.5(2) 6_557 . ?
O5 La1 O6 118.9(2) . . ?
O6 La1 O6 168.1(3) 6_557 . ?
O2 La1 O7 67.1(2) 6_557 6_557 ?
O2 La1 O7 120.5(2) . 6_557 ?
O3 La1 O7 75.32(19) . 6_557 ?
O3 La1 O7 98.1(2) 6_557 6_557 ?
O5 La1 O7 62.3(2) 6_557 6_557 ?
O5 La1 O7 121.4(2) . 6_557 ?
O6 La1 O7 61.54(17) 6_557 6_557 ?
O6 La1 O7 117.51(16) . 6_557 ?
O2 La1 O7 120.5(2) 6_557 . ?
O2 La1 O7 67.1(2) . . ?
O3 La1 O7 98.1(2) . . ?
O3 La1 O7 75.32(19) 6_557 . ?
O5 La1 O7 121.4(2) 6_557 . ?
O5 La1 O7 62.3(2) . . ?
O6 La1 O7 117.51(17) 6_557 . ?
O6 La1 O7 61.55(17) . . ?
O7 La1 O7 171.9(3) 6_557 . ?
O2 La1 Cu4 35.14(16) 6_557 6_557 ?
O2 La1 Cu4 86.20(14) . 6_557 ?
O3 La1 Cu4 103.77(13) . 6_557 ?
O3 La1 Cu4 127.01(14) 6_557 6_557 ?
O5 La1 Cu4 49.29(18) 6_557 6_557 ?
O5 La1 Cu4 103.14(16) . 6_557 ?
O6 La1 Cu4 71.04(14) 6_557 6_557 ?
O6 La1 Cu4 115.68(14) . 6_557 ?
O7 La1 Cu4 35.62(14) 6_557 6_557 ?
O7 La1 Cu4 152.45(14) . 6_557 ?
O2 La1 Cu4 86.20(14) 6_557 . ?
O2 La1 Cu4 35.14(16) . . ?
O3 La1 Cu4 127.01(14) . . ?
O3 La1 Cu4 103.77(13) 6_557 . ?
O5 La1 Cu4 103.14(16) 6_557 . ?
O5 La1 Cu4 49.29(17) . . ?
O6 La1 Cu4 115.68(14) 6_557 . ?
O6 La1 Cu4 71.04(14) . . ?
O7 La1 Cu4 152.45(14) 6_557 . ?
O7 La1 Cu4 35.62(14) . . ?
Cu4 La1 Cu4 116.91(4) 6_557 . ?
O8 Cu1 O8 175.8(4) . 3_775 ?
O8 Cu1 O8 89.923(16) . 4_575 ?
O8 Cu1 O8 89.925(14) 3_775 4_575 ?
O8 Cu1 O8 89.926(14) . 2_755 ?
O8 Cu1 O8 89.925(16) 3_775 2_755 ?
O8 Cu1 O8 175.8(4) 4_575 2_755 ?
O8 Cu1 O17 92.08(18) . . ?
O8 Cu1 O17 92.08(18) 3_775 . ?
O8 Cu1 O17 92.08(18) 4_575 . ?
O8 Cu1 O17 92.08(18) 2_755 . ?
O8 Cu1 K1 87.92(18) . . ?
O8 Cu1 K1 87.92(18) 3_775 . ?
O8 Cu1 K1 87.92(18) 4_575 . ?
O8 Cu1 K1 87.92(18) 2_755 . ?
O17 Cu1 K1 180.0 . . ?
O8 La2 O8 72.2(5) . 4_575 ?
O8 La2 O8 112.8(10) . 3_775 ?
O8 La2 O8 72.2(5) 4_575 3_775 ?
O8 La2 O8 72.2(5) . 2_755 ?
O8 La2 O8 112.8(10) 4_575 2_755 ?
O8 La2 O8 72.2(5) 3_775 2_755 ?
O6 Cu2 O6 155.6(4) 7_757 . ?
O6 Cu2 O7 89.0(2) 7_757 7_757 ?
O6 Cu2 O7 87.0(2) . 7_757 ?
O6 Cu2 O7 87.0(2) 7_757 . ?
O6 Cu2 O7 89.0(2) . . ?
O7 Cu2 O7 161.3(4) 7_757 . ?
O6 Cu2 La1 119.16(19) 7_757 . ?
O6 Cu2 La1 45.6(2) . . ?
O7 Cu2 La1 120.96(19) 7_757 . ?
O7 Cu2 La1 47.35(19) . . ?
O6 Cu2 La1 45.6(2) 7_757 2_755 ?
O6 Cu2 La1 119.16(19) . 2_755 ?
O7 Cu2 La1 47.35(19) 7_757 2_755 ?
O7 Cu2 La1 120.96(19) . 2_755 ?
La1 Cu2 La1 119.65(4) . 2_755 ?
O1 Cu3 O4 174.5(3) . 6_557 ?
O1 Cu3 O13 84.5(3) . . ?
O4 Cu3 O13 92.0(3) 6_557 . ?
O1 Cu3 O2 86.1(3) . . ?
O4 Cu3 O2 96.4(3) 6_557 . ?
O13 Cu3 O2 164.8(3) . . ?
O1 Cu3 O6 88.1(3) . . ?
O4 Cu3 O6 97.0(3) 6_557 . ?
O13 Cu3 O6 106.8(3) . . ?
O2 Cu3 O6 84.7(2) . . ?
O1 Cu3 Cu4 46.2(2) . . ?
O4 Cu3 Cu4 136.4(2) 6_557 . ?
O13 Cu3 Cu4 129.8(2) . . ?
O2 Cu3 Cu4 40.01(19) . . ?
O6 Cu3 Cu4 83.68(17) . . ?
O1 Cu3 K2 126.0(2) . . ?
O4 Cu3 K2 48.9(2) 6_557 . ?
O13 Cu3 K2 49.6(2) . . ?
O2 Cu3 K2 130.50(19) . . ?
O6 Cu3 K2 127.01(17) . . ?
Cu4 Cu3 K2 149.28(5) . . ?
O9 Cu4 O10 95.7(3) . . ?
O9 Cu4 O2 84.6(3) . . ?
O10 Cu4 O2 174.3(3) . . ?
O9 Cu4 O7 167.3(3) . . ?
O10 Cu4 O7 85.7(3) . . ?
O2 Cu4 O7 92.8(2) . . ?
O9 Cu4 O1 107.7(3) . . ?
O10 Cu4 O1 105.3(3) . . ?
O2 Cu4 O1 80.0(3) . . ?
O7 Cu4 O1 84.0(3) . . ?
O9 Cu4 Cu3 99.4(2) . . ?
O10 Cu4 Cu3 143.7(2) . . ?
O2 Cu4 Cu3 41.5(2) . . ?
O7 Cu4 Cu3 86.58(19) . . ?
O1 Cu4 Cu3 38.5(2) . . ?
O9 Cu4 La1 120.1(2) . . ?
O10 Cu4 La1 129.0(2) . . ?
O2 Cu4 La1 46.96(16) . . ?
O7 Cu4 La1 51.65(19) . . ?
O1 Cu4 La1 97.2(2) . . ?
Cu3 Cu4 La1 68.87(3) . . ?
O9 Cu4 K4 49.1(3) . . ?
O10 Cu4 K4 50.5(3) . . ?
O2 Cu4 K4 131.6(3) . . ?
O7 Cu4 K4 135.5(3) . . ?
O1 Cu4 K4 99.3(3) . . ?
Cu3 Cu4 K4 122.9(2) . . ?
La1 Cu4 K4 162.74(19) . . ?
O3 K1 O3 167.1(2) 6_557 3_775 ?
O3 K1 O3 114.6(2) 6_557 8_777 ?
O3 K1 O3 66.9(2) 3_775 8_777 ?
O3 K1 O3 73.05(11) 6_557 7_757 ?
O3 K1 O3 118.6(2) 3_775 7_757 ?
O3 K1 O3 73.05(11) 8_777 7_757 ?
O3 K1 O3 118.6(2) 6_557 2_755 ?
O3 K1 O3 73.05(11) 3_775 2_755 ?
O3 K1 O3 96.0(2) 8_777 2_755 ?
O3 K1 O3 66.9(2) 7_757 2_755 ?
O3 K1 O3 73.05(11) 6_557 5_577 ?
O3 K1 O3 96.0(2) 3_775 5_577 ?
O3 K1 O3 73.05(11) 8_777 5_577 ?
O3 K1 O3 114.6(2) 7_757 5_577 ?
O3 K1 O3 167.1(3) 2_755 5_577 ?
O3 K1 O3 96.0(2) 6_557 4_575 ?
O3 K1 O3 73.05(11) 3_775 4_575 ?
O3 K1 O3 118.6(2) 8_777 4_575 ?
O3 K1 O3 167.1(2) 7_757 4_575 ?
O3 K1 O3 114.6(2) 2_755 4_575 ?
O3 K1 O3 66.9(2) 5_577 4_575 ?
O3 K1 O3 66.9(2) 6_557 . ?
O3 K1 O3 114.6(2) 3_775 . ?
O3 K1 O3 167.1(2) 8_777 . ?
O3 K1 O3 96.0(2) 7_757 . ?
O3 K1 O3 73.05(11) 2_755 . ?
O3 K1 O3 118.6(2) 5_577 . ?
O3 K1 O3 73.05(11) 4_575 . ?
O3 K1 Cu1 122.68(12) 6_557 . ?
O3 K1 Cu1 57.32(12) 3_775 . ?
O3 K1 Cu1 122.68(12) 8_777 . ?
O3 K1 Cu1 122.68(12) 7_757 . ?
O3 K1 Cu1 57.32(12) 2_755 . ?
O3 K1 Cu1 122.68(12) 5_577 . ?
O3 K1 Cu1 57.32(12) 4_575 . ?
O3 K1 Cu1 57.32(12) . . ?
O3 K1 Cu1 57.32(12) 6_557 5_577 ?
O3 K1 Cu1 122.68(12) 3_775 5_577 ?
O3 K1 Cu1 57.32(12) 8_777 5_577 ?
O3 K1 Cu1 57.32(12) 7_757 5_577 ?
O3 K1 Cu1 122.68(12) 2_755 5_577 ?
O3 K1 Cu1 57.32(12) 5_577 5_577 ?
O3 K1 Cu1 122.68(12) 4_575 5_577 ?
O3 K1 Cu1 122.68(12) . 5_577 ?
Cu1 K1 Cu1 180.0 . 5_577 ?
O3 K1 La1 33.47(12) 6_557 . ?
O3 K1 La1 146.53(12) 3_775 . ?
O3 K1 La1 146.53(12) 8_777 . ?
O3 K1 La1 83.55(12) 7_757 . ?
O3 K1 La1 96.45(12) 2_755 . ?
O3 K1 La1 96.45(12) 5_577 . ?
O3 K1 La1 83.55(12) 4_575 . ?
O3 K1 La1 33.47(12) . . ?
Cu1 K1 La1 90.0 . . ?
Cu1 K1 La1 90.0 5_577 . ?
O3 K1 La1 146.53(12) 6_557 3_775 ?
O3 K1 La1 33.47(12) 3_775 3_775 ?
O3 K1 La1 33.47(12) 8_777 3_775 ?
O3 K1 La1 96.45(12) 7_757 3_775 ?
O3 K1 La1 83.55(12) 2_755 3_775 ?
O3 K1 La1 83.55(12) 5_577 3_775 ?
O3 K1 La1 96.45(12) 4_575 3_775 ?
O3 K1 La1 146.53(12) . 3_775 ?
Cu1 K1 La1 90.0 . 3_775 ?
Cu1 K1 La1 90.0 5_577 3_775 ?
La1 K1 La1 180.0 . 3_775 ?
O22 K2 O22 156(2) 6_557 11_665 ?
O22 K2 O4 85.7(12) 6_557 11_665 ?
O22 K2 O4 78.4(12) 11_665 11_665 ?
O22 K2 O4 78.4(12) 6_557 6_557 ?
O22 K2 O4 85.7(12) 11_665 6_557 ?
O4 K2 O4 97.6(3) 11_665 6_557 ?
O22 K2 O13 91.0(12) 6_557 . ?
O22 K2 O13 96.7(12) 11_665 . ?
O4 K2 O13 157.2(3) 11_665 . ?
O4 K2 O13 59.7(2) 6_557 . ?
O22 K2 O13 96.7(12) 6_557 16_667 ?
O22 K2 O13 91.0(12) 11_665 16_667 ?
O4 K2 O13 59.7(2) 11_665 16_667 ?
O4 K2 O13 157.2(3) 6_557 16_667 ?
O13 K2 O13 143.1(3) . 16_667 ?
O22 K2 Cu3 94.5(12) 6_557 . ?
O22 K2 Cu3 80.6(12) 11_665 . ?
O4 K2 Cu3 126.06(19) 11_665 . ?
O4 K2 Cu3 31.57(14) 6_557 . ?
O13 K2 Cu3 31.67(16) . . ?
O13 K2 Cu3 167.86(19) 16_667 . ?
O22 K2 Cu3 80.6(12) 6_557 16_667 ?
O22 K2 Cu3 94.5(12) 11_665 16_667 ?
O4 K2 Cu3 31.57(14) 11_665 16_667 ?
O4 K2 Cu3 126.06(19) 6_557 16_667 ?
O13 K2 Cu3 167.87(19) . 16_667 ?
O13 K2 Cu3 31.67(16) 16_667 16_667 ?
Cu3 K2 Cu3 156.95(14) . 16_667 ?
O22 K2 K5 135.8(12) 6_557 3_765 ?
O22 K2 K5 66.5(12) 11_665 3_765 ?
O4 K2 K5 134.3(2) 11_665 3_765 ?
O4 K2 K5 107.4(2) 6_557 3_765 ?
O13 K2 K5 59.3(3) . 3_765 ?
O13 K2 K5 91.7(3) 16_667 3_765 ?
Cu3 K2 K5 76.92(19) . 3_765 ?
Cu3 K2 K5 121.95(19) 16_667 3_765 ?
O22 K2 K5 66.5(12) 6_557 14_547 ?
O22 K2 K5 135.8(12) 11_665 14_547 ?
O4 K2 K5 107.4(2) 11_665 14_547 ?
O4 K2 K5 134.3(2) 6_557 14_547 ?
O13 K2 K5 91.7(3) . 14_547 ?
O13 K2 K5 59.3(3) 16_667 14_547 ?
Cu3 K2 K5 121.95(19) . 14_547 ?
Cu3 K2 K5 76.92(19) 16_667 14_547 ?
K5 K2 K5 81.4(4) 3_765 14_547 ?
O11 K3 O16 130.8(6) . . ?
O11 K3 O16' 95.9(11) . . ?
O11 K3 K3 64.5(4) . 6_557 ?
O16 K3 K3 138.1(6) . 6_557 ?
O11 K3 O15 158.7(4) . . ?
O16 K3 O15 68.5(5) . . ?
O16' K3 O15 95.5(12) . . ?
K3 K3 O15 95.3(4) 6_557 . ?
O11 K3 O11 69.7(3) . 6_557 ?
O16 K3 O11 157.1(6) . 6_557 ?
O16' K3 O11 157.6(11) . 6_557 ?
K3 K3 O11 54.4(3) 6_557 6_557 ?
O15 K3 O11 93.6(4) . 6_557 ?
O11 K3 O22 99.8(11) . 16_666 ?
O16 K3 O22 72.4(12) . 16_666 ?
K3 K3 O22 149.3(11) 6_557 16_666 ?
O15 K3 O22 95.0(12) . 16_666 ?
O11 K3 O22 96.1(12) 6_557 16_666 ?
K4 K4 O19 155.3(9) 16_666 . ?
K4 K4 O20 92.7(8) 16_666 10_644 ?
O19 K4 O20 74.7(9) . 10_644 ?
K4 K4 O20 55.3(6) 16_666 7_757 ?
O19 K4 O20 104.4(9) . 7_757 ?
O20 K4 O20 96.9(6) 10_644 7_757 ?
K4 K4 O9 127.6(5) 16_666 . ?
O19 K4 O9 73.6(9) . . ?
O20 K4 O9 134.4(6) 10_644 . ?
O20 K4 O9 122.2(5) 7_757 . ?
K4 K4 O10 84.1(8) 16_666 . ?
O19 K4 O10 98.6(9) . . ?
O20 K4 O10 155.4(6) 10_644 . ?
O20 K4 O10 61.3(3) 7_757 . ?
O9 K4 O10 62.0(3) . . ?
K4 K4 O10 67.4(7) 16_666 16_666 ?
O19 K4 O10 121.6(9) . 16_666 ?
O20 K4 O10 62.8(4) 10_644 16_666 ?
O20 K4 O10 118.2(5) 7_757 16_666 ?
O9 K4 O10 109.6(4) . 16_666 ?
O10 K4 O10 135.8(5) . 16_666 ?
K4 K4 O14 105.4(6) 16_666 7_757 ?
O19 K4 O14 54.6(8) . 7_757 ?
O20 K4 O14 89.9(5) 10_644 7_757 ?
O20 K4 O14 50.4(3) 7_757 7_757 ?
O9 K4 O14 97.4(4) . 7_757 ?
O10 K4 O14 67.7(3) . 7_757 ?
O10 K4 O14 150.5(4) 16_666 7_757 ?
K4 K4 O21 142.6(10) 16_666 . ?
O19 K4 O21 53.6(9) . . ?
O20 K4 O21 71.6(5) 10_644 . ?
O20 K4 O21 156.8(6) 7_757 . ?
O9 K4 O21 63.4(4) . . ?
O10 K4 O21 123.9(5) . . ?
O10 K4 O21 75.3(4) 16_666 . ?
O14 K4 O21 108.2(5) 7_757 . ?
K4 K4 O19 14.5(5) 16_666 16_666 ?
O19 K4 O19 141.4(14) . 16_666 ?
O20 K4 O19 81.4(6) 10_644 16_666 ?
O20 K4 O19 48.7(6) 7_757 16_666 ?
O9 K4 O19 141.4(6) . 16_666 ?
O10 K4 O19 90.7(6) . 16_666 ?
O10 K4 O19 70.0(5) 16_666 16_666 ?
O14 K4 O19 96.3(6) 7_757 16_666 ?
O21 K4 O19 143.0(6) . 16_666 ?
K4 K4 Cu4 113.0(8) 16_666 . ?
O19 K4 Cu4 77.7(8) . . ?
O20 K4 Cu4 152.4(6) 10_644 . ?
O20 K4 Cu4 90.3(3) 7_757 . ?
O9 K4 Cu4 31.93(19) . . ?
O10 K4 Cu4 32.17(18) . . ?
O10 K4 Cu4 135.2(4) 16_666 . ?
O14 K4 Cu4 74.3(3) 7_757 . ?
O21 K4 Cu4 91.7(4) . . ?
O19 K4 Cu4 122.0(5) 16_666 . ?
K4 K4 K5 129.2(3) 16_666 7_757 ?
O19 K4 K5 26.9(9) . 7_757 ?
O20 K4 K5 55.8(5) 10_644 7_757 ?
O20 K4 K5 87.2(5) 7_757 7_757 ?
O9 K4 K5 100.2(5) . 7_757 ?
O10 K4 K5 108.4(4) . 7_757 ?
O10 K4 K5 115.8(4) 16_666 7_757 ?
O14 K4 K5 45.2(3) 7_757 7_757 ?
O21 K4 K5 69.6(5) . 7_757 ?
O19 K4 K5 114.8(6) 16_666 7_757 ?
Cu4 K4 K5 98.2(4) . 7_757 ?
O18 K5 O19 125.4(11) 5_567 7_757 ?
O18 K5 O18 17.2(8) 5_567 . ?
O19 K5 O18 119.5(10) 7_757 . ?
O18 K5 O14 75.4(6) 5_567 . ?
O19 K5 O14 66.3(9) 7_757 . ?
O18 K5 O14 84.7(6) . . ?
O18 K5 O14 70.2(5) 5_567 3_765 ?
O19 K5 O14 156.2(11) 7_757 3_765 ?
O18 K5 O14 80.6(5) . 3_765 ?
O14 K5 O14 106.1(6) . 3_765 ?
O18 K5 O20 156.1(10) 5_567 14_547 ?
O19 K5 O20 57.6(8) 7_757 14_547 ?
O18 K5 O20 171.3(8) . 14_547 ?
O14 K5 O20 86.7(5) . 14_547 ?
O14 K5 O20 100.5(5) 3_765 14_547 ?
O18 K5 K5 36.3(7) 5_567 3_765 ?
O19 K5 K5 126.2(12) 7_757 3_765 ?
O18 K5 K5 53.5(5) . 3_765 ?
O14 K5 K5 60.0(6) . 3_765 ?
O14 K5 K5 53.5(5) 3_765 3_765 ?
O20 K5 K5 120.3(4) 14_547 3_765 ?
O18 K5 K5 53.6(7) 5_567 5_567 ?
O19 K5 K5 101.8(10) 7_757 5_567 ?
O18 K5 K5 36.4(5) . 5_567 ?
O14 K5 K5 106.5(6) . 5_567 ?
O14 K5 K5 102.1(6) 3_765 5_567 ?
O20 K5 K5 149.3(4) 14_547 5_567 ?
K5 K5 K5 89.93(4) 3_765 5_567 ?
O18 K5 C7 78.1(5) 5_567 3_765 ?
O19 K5 C7 156.5(10) 7_757 3_765 ?
O18 K5 C7 82.5(5) . 3_765 ?
O14 K5 C7 128.6(7) . 3_765 ?
O14 K5 C7 22.6(3) 3_765 3_765 ?
O20 K5 C7 101.9(5) 14_547 3_765 ?
K5 K5 C7 72.6(6) 3_765 3_765 ?
K5 K5 C7 91.4(7) 5_567 3_765 ?
O18 K5 K4 133.3(7) 5_567 7_757 ?
O19 K5 K4 26.8(9) 7_757 7_757 ?
O18 K5 K4 136.4(6) . 7_757 ?
O14 K5 K4 59.0(4) . 7_757 ?
O14 K5 K4 129.5(6) 3_765 7_757 ?
O20 K5 K4 37.5(3) 14_547 7_757 ?
K5 K5 K4 114.6(6) 3_765 7_757 ?
K5 K5 K4 128.1(7) 5_567 7_757 ?
C7 K5 K4 138.3(5) 3_765 7_757 ?
O18 K5 K5 10.0(5) 5_567 7_757 ?
O19 K5 K5 121.0(8) 7_757 7_757 ?
O18 K5 K5 7.4(3) . 7_757 ?
O14 K5 K5 79.5(5) . 7_757 ?
O14 K5 K5 77.3(4) 3_765 7_757 ?
O20 K5 K5 164.7(8) 14_547 7_757 ?
K5 K5 K5 46.3(5) 3_765 7_757 ?
K5 K5 K5 43.8(5) 5_567 7_757 ?
C7 K5 K5 81.9(3) 3_765 7_757 ?
K4 K5 K5 134.3(3) 7_757 7_757 ?
O18 K5 K2 129.4(6) 5_567 3_765 ?
O19 K5 K2 104.9(8) 7_757 3_765 ?
O18 K5 K2 133.7(5) . 3_765 ?
O14 K5 K2 127.5(5) . 3_765 ?
O14 K5 K2 60.5(3) 3_765 3_765 ?
O20 K5 K2 52.2(3) 14_547 3_765 ?
K5 K5 K2 109.9(6) 3_765 3_765 ?
K5 K5 K2 125.6(6) 5_567 3_765 ?
C7 K5 K2 51.9(3) 3_765 3_765 ?
K4 K5 K2 89.6(3) 7_757 3_765 ?
K5 K5 K2 133.8(2) 7_757 3_765 ?
O22' K5' O19 74(2) 13_566 7_757 ?
O22' K5' O19 110(2) 9_545 7_757 ?
O19 K5' O19 163.2(15) 3_765 7_757 ?
O19 K5' O18 88.2(8) 3_765 5_567 ?
O19 K5' O18 75.1(8) 7_757 5_567 ?
O22' K5' O18 102(2) 13_566 . ?
O22' K5' O18 108(2) 9_545 . ?
O19 K5' O18 75.1(8) 3_765 . ?
O19 K5' O18 88.2(8) 7_757 . ?
O18 K5' O18 17.5(7) 5_567 . ?
O22' K5' K4 78(2) 13_566 7_757 ?
O22' K5' K4 103(2) 9_545 7_757 ?
O19 K5' K4 168.4(8) 3_765 7_757 ?
O19 K5' K4 9.4(6) 7_757 7_757 ?
O18 K5' K4 81.5(4) 5_567 7_757 ?
O18 K5' K4 95.8(4) . 7_757 ?
O22' K5' K4 103(2) 13_566 3_765 ?
O22' K5' K4 78(2) 9_545 3_765 ?
O19 K5' K4 9.4(6) 3_765 3_765 ?
O19 K5' K4 168.4(8) 7_757 3_765 ?
O18 K5' K4 95.8(4) 5_567 3_765 ?
O18 K5' K4 81.5(4) . 3_765 ?
K4 K5' K4 177.2(6) 7_757 3_765 ?
C8 O1 Cu3 112.8(7) . . ?
C8 O1 Cu4 142.3(7) . . ?
Cu3 O1 Cu4 95.3(3) . . ?
C4 O2 Cu4 112.5(6) . . ?
C4 O2 Cu3 113.6(6) . . ?
Cu4 O2 Cu3 98.5(2) . . ?
C4 O2 La1 123.9(5) . . ?
Cu4 O2 La1 97.9(3) . . ?
Cu3 O2 La1 106.6(2) . . ?
C3 O3 La1 120.3(5) . . ?
C3 O3 K1 122.2(5) . . ?
La1 O3 K1 109.9(2) . . ?
C15 O4 Cu3 123.1(6) . 6_557 ?
C15 O4 K2 135.8(6) . 11_664 ?
Cu3 O4 K2 99.6(3) 6_557 11_664 ?
C15 O5 La1 144.9(7) . . ?
C2 O6 Cu2 112.8(5) . . ?
C2 O6 Cu3 119.0(6) . . ?
Cu2 O6 Cu3 101.9(3) . . ?
C2 O6 La1 119.3(5) . . ?
Cu2 O6 La1 103.0(3) . . ?
Cu3 O6 La1 98.1(2) . . ?
C1 O7 Cu2 110.6(6) . . ?
C1 O7 Cu4 108.7(5) . . ?
Cu2 O7 Cu4 113.0(3) . . ?
C1 O7 La1 130.4(6) . . ?
Cu2 O7 La1 100.2(2) . . ?
Cu4 O7 La1 92.7(2) . . ?
C3 O8 Cu1 122.4(6) . . ?
C3 O8 La2 152.6(8) . . ?
C5 O9 Cu4 115.6(6) . . ?
C5 O9 K4 144.4(7) . . ?
Cu4 O9 K4 99.0(4) . . ?
C6 O10 Cu4 113.1(6) . . ?
C6 O10 K4 149.5(7) . . ?
Cu4 O10 K4 97.4(4) . . ?
C6 O10 K4 122.2(6) . 16_666 ?
Cu4 O10 K4 122.8(4) . 16_666 ?
K4 O10 K4 28.6(5) . 16_666 ?
C5 O11 K3 147.2(8) . . ?
C5 O11 K3 123.1(7) . 6_557 ?
K3 O11 K3 61.1(4) . 6_557 ?
C7 O13 Cu3 112.6(7) . . ?
C7 O13 K2 129.4(7) . . ?
Cu3 O13 K2 98.7(3) . . ?
C7 O14 K5 142.1(9) . . ?
C7 O14 K5 97.8(9) . 3_765 ?
K5 O14 K5 66.5(6) . 3_765 ?
C7 O14 K4 127.2(8) . 7_757 ?
K5 O14 K4 75.7(5) . 7_757 ?
K5 O14 K4 135.0(5) 3_765 7_757 ?
K3 O15 K3 178.0(13) 7_657 . ?
O18 O18 K5 126.3(8) 5_567 7_757 ?
O18 O18 K5 126.3(8) 5_567 5_567 ?
K5 O18 K5 107.3(15) 7_757 5_567 ?
O18 O18 K5 36.5(5) 5_567 . ?
K5 O18 K5 162.6(8) 7_757 . ?
K5 O18 K5 89.9(10) 5_567 . ?
O18 O18 K5 36.5(5) 5_567 3_765 ?
K5 O18 K5 89.9(10) 7_757 3_765 ?
K5 O18 K5 162.6(8) 5_567 3_765 ?
K5 O18 K5 72.9(10) . 3_765 ?
O18 O18 K5' 81.2(4) 5_567 . ?
O18 O18 K5' 81.2(4) 5_567 3_765 ?
K5 O18 K5' 45.1(6) 7_757 3_765 ?
K5 O18 K5' 152.3(10) 5_567 3_765 ?
K5 O18 K5' 117.7(8) . 3_765 ?
K5 O18 K5' 44.8(4) 3_765 3_765 ?
K5' O18 K5' 162.5(7) . 3_765 ?
K4 O19 K5 126.3(15) . 7_757 ?
K4 O19 K5' 158.4(13) . 3_765 ?
K5 O19 K5' 54.8(9) 7_757 3_765 ?
K4 O19 K4 10.1(4) . 16_666 ?
K5 O19 K4 116.7(12) 7_757 16_666 ?
K5' O19 K4 158.7(10) 3_765 16_666 ?
K4 O20 K4 32.0(6) 12_565 7_757 ?
K4 O20 K5 86.7(6) 12_565 14_547 ?
K4 O20 K5 109.8(5) 7_757 14_547 ?
K2 O22 K3 147(2) 11_664 16_666 ?
O7 C1 C6 109.5(8) . . ?
O7 C1 C2 111.5(9) . 7_757 ?
C6 C1 C2 112.6(8) . 7_757 ?
O7 C1 H1 107.7 . . ?
C6 C1 H1 107.7 . . ?
C2 C1 H1 107.7 7_757 . ?
O6 C2 C3 110.2(8) . . ?
O6 C2 C1 112.2(8) . 7_757 ?
C3 C2 C1 110.0(8) . 7_757 ?
O6 C2 H2 108.1 . . ?
C3 C2 H2 108.1 . . ?
C1 C2 H2 108.1 7_757 . ?
O3 C3 O8 126.5(9) . . ?
O3 C3 C2 119.4(8) . . ?
O8 C3 C2 114.1(8) . . ?
O2 C4 C4 113.7(4) . 6_557 ?
O2 C4 C5 109.5(8) . . ?
C4 C4 C5 110.3(10) 6_557 . ?
O2 C4 H6 107.7 . . ?
C4 C4 H6 107.7 6_557 . ?
C5 C4 H6 107.7 . . ?
O11 C5 O9 125.0(9) . . ?
O11 C5 C4 118.3(9) . . ?
O9 C5 C4 116.7(8) . . ?
O10 C6 O12 122.7(9) . . ?
O10 C6 C1 120.0(8) . . ?
O12 C6 C1 117.0(9) . . ?
O13 C7 O14 123.1(11) . . ?
O13 C7 C8 118.3(10) . . ?
O14 C7 C8 118.6(10) . . ?
O13 C7 K5 117.9(7) . 3_765 ?
O14 C7 K5 59.6(8) . 3_765 ?
C8 C7 K5 92.5(7) . 3_765 ?
O1 C8 C7 109.0(9) . . ?
O1 C8 C8 111.8(7) . 7_757 ?
C7 C8 C8 111.3(12) . 7_757 ?
O1 C8 H13 108.2 . . ?
C7 C8 H13 108.2 . . ?
C8 C8 H13 108.2 7_757 . ?
O5 C15 O4 124.5(9) . . ?
O5 C15 C16 117.9(9) . . ?
O4 C15 C16 117.5(9) . . ?
C15 C16 H16A 109.5 . . ?
C15 C16 H16B 109.5 . . ?
H16A C16 H16B 109.5 . . ?
C15 C16 H16C 109.5 . . ?
H16A C16 H16C 109.5 . . ?
H16B C16 H16C 109.5 . . ?

loop_
_geom_bond_atom_site_label_1
_geom_bond_atom_site_label_2
_geom_bond_distance
_geom_bond_site_symmetry_2
_geom_bond_publ_flag
La1 O2 2.513(6) 6_557 ?
La1 O2 2.513(6) . ?
La1 O3 2.566(6) . ?
La1 O3 2.566(6) 6_557 ?
La1 O5 2.613(5) 6_557 ?
La1 O5 2.613(5) . ?
La1 O6 2.623(7) 6_557 ?
La1 O6 2.623(7) . ?
La1 O7 2.674(6) 6_557 ?
La1 O7 2.674(6) . ?
La1 Cu4 3.4061(12) 6_557 ?
La1 Cu4 3.4061(12) . ?
Cu1 O8 1.953(6) . ?
Cu1 O8 1.953(6) 3_775 ?
Cu1 O8 1.953(6) 4_575 ?
Cu1 O8 1.953(6) 2_755 ?
Cu1 O17 2.296(15) . ?
Cu1 K1 3.6286(19) . ?
La2 O8 2.344(15) . ?
La2 O8 2.344(15) 4_575 ?
La2 O8 2.344(15) 3_775 ?
La2 O8 2.344(15) 2_755 ?
Cu2 O6 1.915(6) 7_757 ?
Cu2 O6 1.915(6) . ?
Cu2 O7 1.950(7) 7_757 ?
Cu2 O7 1.950(7) . ?
Cu3 O1 1.904(8) . ?
Cu3 O4 1.941(7) 6_557 ?
Cu3 O13 1.941(8) . ?
Cu3 O2 2.039(7) . ?
Cu3 O6 2.211(7) . ?
Cu3 Cu4 3.0447(16) . ?
Cu3 K2 3.6548(15) . ?
Cu4 O9 1.924(7) . ?
Cu4 O10 1.929(7) . ?
Cu4 O2 1.979(7) . ?
Cu4 O7 1.986(7) . ?
Cu4 O1 2.205(8) . ?
Cu4 K4 3.593(10) . ?
K1 O3 2.775(6) 6_557 ?
K1 O3 2.775(6) 3_775 ?
K1 O3 2.775(6) 8_777 ?
K1 O3 2.775(6) 7_757 ?
K1 O3 2.775(6) 2_755 ?
K1 O3 2.775(6) 5_577 ?
K1 O3 2.775(6) 4_575 ?
K1 O3 2.775(6) . ?
K2 O22 2.71(6) 6_557 ?
K2 O22 2.71(6) 11_665 ?
K2 O4 2.791(7) 11_665 ?
K2 O4 2.791(7) 6_557 ?
K2 O13 2.818(8) . ?
K2 O13 2.818(8) 16_667 ?
K2 K5 4.729(14) 3_765 ?
K2 K5 4.729(14) 14_547 ?
K3 O11 2.662(11) . ?
K3 O16 2.71(2) . ?
K3 O16' 2.84(5) . ?
K3 K3 2.868(19) 6_557 ?
K3 O15 2.920(8) . ?
K3 O11 2.955(12) 6_557 ?
K3 O22 3.01(6) 16_666 ?
K4 K4 1.45(3) 16_666 ?
K4 O19 2.06(3) . ?
K4 O20 2.246(15) 10_644 ?
K4 O20 2.729(17) 7_757 ?
K4 O9 2.750(13) . ?
K4 O10 2.794(12) . ?
K4 O10 3.010(13) 16_666 ?
K4 O14 3.263(16) 7_757 ?
K4 O21 3.42(3) . ?
K4 O19 3.43(3) 16_666 ?
K4 K5 3.69(2) 7_757 ?
K5 O18 1.91(2) 5_567 ?
K5 O19 2.07(3) 7_757 ?
K5 O18 2.593(13) . ?
K5 O14 2.702(19) . ?
K5 O14 2.91(2) 3_765 ?
K5 O20 3.055(18) 14_547 ?
K5 K5 3.08(3) 3_765 ?
K5 K5 3.22(3) 5_567 ?
K5 C7 3.34(2) 3_765 ?
K5 K5 4.45(3) 7_757 ?
K5' O22' 2.24(8) 13_566 ?
K5' O22' 2.24(8) 9_545 ?
K5' O19 2.65(3) 3_765 ?
K5' O19 2.65(3) 7_757 ?
K5' O18 3.13(2) 5_567 ?
K5' O18 3.13(2) . ?
O1 C8 1.397(12) . ?
O2 C4 1.429(9) . ?
O3 C3 1.255(11) . ?
O4 C15 1.280(12) . ?
O5 C15 1.241(12) . ?
O6 C2 1.387(12) . ?
O7 C1 1.442(12) . ?
O8 C3 1.259(11) . ?
O9 C5 1.298(12) . ?
O10 C6 1.246(12) . ?
O11 C5 1.205(12) . ?
O12 C6 1.274(12) . ?
O13 C7 1.261(14) . ?
O14 C7 1.295(14) . ?
O18 O18 0.95(4) 5_567 ?
C1 C6 1.532(13) . ?
C1 C2 1.537(12) 7_757 ?
C1 H1 0.9800 . ?
C2 C3 1.533(13) . ?
C2 H2 0.9800 . ?
C4 C4 1.538(17) 6_557 ?
C4 C5 1.559(13) . ?
C4 H6 0.9800 . ?
C7 C8 1.515(17) . ?
C8 C8 1.52(2) 7_757 ?
C8 H13 0.9800 . ?
C15 C16 1.499(13) . ?
C16 H16A 0.9600 . ?
C16 H16B 0.9600 . ?
C16 H16C 0.9600 . ?
